data_1554398
loop_
_publ_author_name
'Boichenko, Maksim A.'
'Ivanova, Olga A.'
'Andreev, Ivan A.'
'Chagarovskiy, Alexey O.'
'Levina, Irina I.'
'Rybakov, Victor B.'
'Skvortsov, Dmitriy A.'
'Trushkov, Igor V.'

_publ_section_title
;
 Convenient approach to polyoxygenated dibenzo[c,e]pyrrolo[1,2-a]azepines
 from donor--acceptor cyclopropanes
;
_journal_issue 19
_journal_name_full 'Organic Chemistry Frontiers'
_journal_page_first 2829
_journal_paper_doi 10.1039/C8QO00742J
_journal_volume 5
_journal_year 2018
_chemical_absolute_configuration unk
_chemical_formula_moiety 'C23 H29 N O7'
_chemical_formula_sum 'C23 H29 N O7'
_chemical_formula_weight 431.47
_chemical_melting_point_gt 408
_chemical_melting_point_lt 409
_chemical_name_systematic
;
1-(3,4,5-trimethoxybenzyl)-5-(3,4,5-trimethoxyphenyl)pyrrolidin-2-one
;
_space_group_crystal_system monoclinic
_space_group_IT_number 7
_space_group_name_Hall 'P -2yc'
_space_group_name_H-M_alt 'P 1 c 1'
_atom_sites_solution_hydrogens geom
_atom_sites_solution_primary direct
_atom_sites_solution_secondary difmap
_audit_block_doi 10.5517/ccdc.csd.cc1q4l4l
_audit_creation_method SHELXL-2013
_audit_update_record
;
2018-05-03 deposited with the CCDC.
2018-08-31 downloaded from the CCDC.
;
_cell_angle_alpha 90
_cell_angle_beta 108.471(3)
_cell_angle_gamma 90
_cell_formula_units_Z 2
_cell_length_a 7.0556(3)
_cell_length_b 15.3824(5)
_cell_length_c 10.7866(5)
_cell_measurement_reflns_used 8566
_cell_measurement_temperature 295(2)
_cell_measurement_theta_max 72.794
_cell_measurement_theta_min 5.192
_cell_volume 1110.38(8)
_computing_cell_refinement '<i>X--AREA</i>      (STOE & CIE, 2015)'
_computing_data_collection '<i>X--AREA</i>      (STOE & CIE, 2015)'
_computing_data_reduction '<i>X--AREA</i>      (STOE & CIE, 2015)'
_computing_molecular_graphics '<i>Ortep--3</i>     (Farrugia,   1997)'
_computing_publication_material '<i>WinGX</i>        (Farrugia,   1999)'
_computing_structure_refinement '<i>SHELXL--2013</i> (Sheldrick,  2013)'
_computing_structure_solution '<i>SHELXS97</i>     (Sheldrick,  2008)'
_diffrn_ambient_temperature 295(2)
_diffrn_detector Pilatus100K
_diffrn_detector_area_resol_mean 5.81
_diffrn_detector_type STOE
_diffrn_measured_fraction_theta_full 0.993
_diffrn_measured_fraction_theta_max 0.978
_diffrn_measurement_details
;
 34 runs, 1132 frames, detector distance = 42 mm
;
_diffrn_measurement_device_type 'Stoe STADI VARI'
_diffrn_measurement_method 'rotation method'
_diffrn_radiation_collimation 'focusing mirrors'
_diffrn_radiation_monochromator none
_diffrn_radiation_polarisn_norm 0
_diffrn_radiation_source 'fine--focus sealed tube'
_diffrn_radiation_type 'Cu K\a'
_diffrn_radiation_wavelength 1.54186
_diffrn_reflns_av_R_equivalents 0.0517
_diffrn_reflns_av_unetI/netI 0.0701
_diffrn_reflns_Laue_measured_fraction_full 0.993
_diffrn_reflns_Laue_measured_fraction_max 0.978
_diffrn_reflns_limit_h_max 8
_diffrn_reflns_limit_h_min -8
_diffrn_reflns_limit_k_max 19
_diffrn_reflns_limit_k_min -18
_diffrn_reflns_limit_l_max 13
_diffrn_reflns_limit_l_min -13
_diffrn_reflns_number 8566
_diffrn_reflns_point_group_measured_fraction_full 0.585
_diffrn_reflns_point_group_measured_fraction_max 0.571
_diffrn_reflns_theta_full 67.686
_diffrn_reflns_theta_max 72.794
_diffrn_reflns_theta_min 5.192
_diffrn_source 'Cu GeniX 3D'
_diffrn_source_current 0.600
_diffrn_source_power 0.030
_diffrn_source_voltage 50
_exptl_absorpt_coefficient_mu 0.790
_exptl_absorpt_correction_T_max 0.9240
_exptl_absorpt_correction_T_min 0.8909
_exptl_absorpt_correction_type refdelf
_exptl_absorpt_process_details
;
Walker, N. & Stuart, D (1983) Acta. Cryst. A39, 158-166.
;
_exptl_crystal_colour colourless
_exptl_crystal_density_diffrn 1.291
_exptl_crystal_description prism
_exptl_crystal_F_000 460
_exptl_crystal_preparation CH~3~OH
_exptl_crystal_size_max 0.200
_exptl_crystal_size_mid 0.200
_exptl_crystal_size_min 0.200
_refine_diff_density_max 0.200
_refine_diff_density_min -0.168
_refine_diff_density_rms 0.044
_refine_ls_abs_structure_details
;
 Classical Flack method preferred over Parsons because s.u. lower.
;
_refine_ls_abs_structure_Flack 0.00(19)
_refine_ls_extinction_method none
_refine_ls_goodness_of_fit_ref 1.043
_refine_ls_hydrogen_treatment constr
_refine_ls_matrix_type full
_refine_ls_number_parameters 280
_refine_ls_number_reflns 2533
_refine_ls_number_restraints 2
_refine_ls_restrained_S_all 1.042
_refine_ls_R_factor_all 0.0433
_refine_ls_R_factor_gt 0.0421
_refine_ls_shift/su_max 0.000
_refine_ls_shift/su_mean 0.000
_refine_ls_structure_factor_coef Fsqd
_refine_ls_weighting_details 'w=1/[\s^2^(Fo^2^)+(0.0755P)^2^+0.0239P] where P=(Fo^2^+2Fc^2^)/3'
_refine_ls_weighting_scheme calc
_refine_ls_wR_factor_gt 0.1117
_refine_ls_wR_factor_ref 0.1128
_reflns_Friedel_coverage 0.164
_reflns_Friedel_fraction_full 0.174
_reflns_Friedel_fraction_max 0.161
_reflns_number_gt 2453
_reflns_number_total 2533
_reflns_threshold_expression 'I > 2\s(I)'
_cod_data_source_file c8qo00742j2.cif
_cod_data_source_block OLGA1703
_cod_original_sg_symbol_H-M 'P c'
_cod_database_code 1554398
_shelx_space_group_comment
;
The symmetry employed for this shelxl refinement is uniquely defined
by the following loop, which should always be used as a source of
symmetry information in preference to the above space-group names.
They are only intended as comments.
;
_shelx_estimated_absorpt_t_min 0.858
_shelx_estimated_absorpt_t_max 0.858
_exptl_absorpt_factor_mur 0.079
_shelxl_version_number 2013-4

loop_
_space_group_symop_operation_xyz
'x, y, z'
'x, -y, z+1/2'

loop_
_atom_site_label
_atom_site_type_symbol
_atom_site_fract_x
_atom_site_fract_y
_atom_site_fract_z
_atom_site_U_iso_or_equiv
_atom_site_adp_type
_atom_site_occupancy
_atom_site_site_symmetry_order
_atom_site_calc_flag
_atom_site_refinement_flags_posn
_atom_site_refinement_flags_adp
N1 N 0.9452(3) 0.22338(13) 0.13396(18) 0.0402(4) Uani 1 1 d . .
C2 C 1.1463(3) 0.22031(15) 0.1745(2) 0.0431(5) Uani 1 1 d . .
C3 C 1.2176(4) 0.2494(2) 0.0641(3) 0.0560(6) Uani 1 1 d . .
H3A H 1.2768 0.2013 0.0313 0.067 Uiso 1 1 calc R U
H3B H 1.3162 0.2953 0.0925 0.067 Uiso 1 1 calc R U
C4 C 1.0341(4) 0.2823(2) -0.0397(3) 0.0593(7) Uani 1 1 d . .
H4A H 1.0307 0.2610 -0.1251 0.071 Uiso 1 1 calc R U
H4B H 1.0332 0.3453 -0.0416 0.071 Uiso 1 1 calc R U
C5 C 0.8538(3) 0.24770(15) -0.0036(2) 0.0406(5) Uani 1 1 d . .
H5 H 0.8006 0.1957 -0.0554 0.049 Uiso 1 1 calc R U
C10 C 0.8284(3) 0.18446(16) 0.2093(2) 0.0427(5) Uani 1 1 d . .
H10A H 0.6989 0.2127 0.1858 0.051 Uiso 1 1 calc R U
H10B H 0.8955 0.1952 0.3014 0.051 Uiso 1 1 calc R U
C11 C 0.7974(3) 0.08733(15) 0.1881(2) 0.0378(4) Uani 1 1 d . .
C12 C 0.6644(3) 0.04560(16) 0.2395(2) 0.0402(5) Uani 1 1 d . .
H12 H 0.5875 0.0777 0.2789 0.048 Uiso 1 1 calc R U
C13 C 0.6470(3) -0.04439(16) 0.2316(2) 0.0393(5) Uani 1 1 d . .
C14 C 0.7610(3) -0.09299(15) 0.1714(2) 0.0402(4) Uani 1 1 d . .
C15 C 0.8926(3) -0.04988(15) 0.1186(2) 0.0391(5) Uani 1 1 d . .
C16 C 0.9099(3) 0.03985(15) 0.1272(2) 0.0392(5) Uani 1 1 d . .
H16 H 0.9973 0.0684 0.0920 0.047 Uiso 1 1 calc R U
O2 O 1.2512(3) 0.19592(16) 0.28319(19) 0.0640(5) Uani 1 1 d . .
C51 C 0.6903(3) 0.31437(14) -0.0240(2) 0.0383(5) Uani 1 1 d . .
C52 C 0.7153(3) 0.38354(16) 0.0621(2) 0.0438(5) Uani 1 1 d . .
H52 H 0.8281 0.3861 0.1357 0.053 Uiso 1 1 calc R U
C53 C 0.5723(4) 0.44919(17) 0.0388(3) 0.0473(5) Uani 1 1 d . .
C54 C 0.4037(3) 0.44458(17) -0.0711(3) 0.0467(5) Uani 1 1 d . .
C55 C 0.3792(3) 0.37507(17) -0.1582(2) 0.0426(5) Uani 1 1 d . .
C56 C 0.5216(3) 0.30922(16) -0.1339(2) 0.0405(5) Uani 1 1 d . .
H56 H 0.5041 0.2622 -0.1906 0.049 Uiso 1 1 calc R U
O13 O 0.5221(3) -0.09188(13) 0.27847(17) 0.0507(4) Uani 1 1 d . .
C17 C 0.4168(4) -0.0479(2) 0.3530(3) 0.0544(6) Uani 1 1 d . .
H17A H 0.5107 -0.0227 0.4293 0.082 Uiso 1 1 calc R U
H17B H 0.3333 -0.0886 0.3791 0.082 Uiso 1 1 calc R U
H17C H 0.3353 -0.0029 0.3008 0.082 Uiso 1 1 calc R U
O14 O 0.7498(3) -0.18195(11) 0.17087(18) 0.0500(4) Uani 1 1 d . .
C18 C 0.6433(5) -0.2192(2) 0.0489(3) 0.0665(8) Uani 1 1 d . .
H18A H 0.5064 -0.2007 0.0237 0.100 Uiso 1 1 calc R U
H18B H 0.6493 -0.2815 0.0560 0.100 Uiso 1 1 calc R U
H18C H 0.7019 -0.2009 -0.0159 0.100 Uiso 1 1 calc R U
O15 O 0.9988(3) -0.10145(12) 0.06183(19) 0.0504(4) Uani 1 1 d . .
C19 C 1.1264(4) -0.0599(2) 0.0015(2) 0.0489(5) Uani 1 1 d . .
H19A H 1.0522 -0.0170 -0.0590 0.073 Uiso 1 1 calc R U
H19B H 1.1786 -0.1024 -0.0443 0.073 Uiso 1 1 calc R U
H19C H 1.2348 -0.0324 0.0671 0.073 Uiso 1 1 calc R U
O53 O 0.5856(3) 0.51955(14) 0.1172(2) 0.0661(6) Uani 1 1 d . .
C57 C 0.7615(5) 0.5287(3) 0.2254(4) 0.0852(12) Uani 1 1 d . .
H57A H 0.7720 0.4809 0.2844 0.128 Uiso 1 1 calc R U
H57B H 0.7561 0.5823 0.2697 0.128 Uiso 1 1 calc R U
H57C H 0.8758 0.5291 0.1953 0.128 Uiso 1 1 calc R U
O54 O 0.2591(3) 0.50784(13) -0.0935(2) 0.0634(5) Uani 1 1 d . .
C58 C 0.2852(6) 0.5757(2) -0.1734(5) 0.0881(12) Uani 1 1 d . .
H58A H 0.4087 0.6051 -0.1310 0.132 Uiso 1 1 calc R U
H58B H 0.1764 0.6161 -0.1887 0.132 Uiso 1 1 calc R U
H58C H 0.2882 0.5524 -0.2553 0.132 Uiso 1 1 calc R U
O55 O 0.2101(3) 0.37797(14) -0.26232(18) 0.0564(5) Uani 1 1 d . .
C59 C 0.1908(5) 0.3171(3) -0.3643(3) 0.0798(11) Uani 1 1 d . .
H59A H 0.3028 0.3224 -0.3961 0.120 Uiso 1 1 calc R U
H59B H 0.0696 0.3284 -0.4342 0.120 Uiso 1 1 calc R U
H59C H 0.1867 0.2593 -0.3316 0.120 Uiso 1 1 calc R U

loop_
_atom_site_aniso_label
_atom_site_aniso_U_11
_atom_site_aniso_U_22
_atom_site_aniso_U_33
_atom_site_aniso_U_23
_atom_site_aniso_U_13
_atom_site_aniso_U_12
N1 0.0425(9) 0.0421(10) 0.0391(9) 0.0048(7) 0.0173(8) 0.0025(7)
C2 0.0449(11) 0.0386(12) 0.0450(11) 0.0025(9) 0.0131(9) -0.0029(9)
C3 0.0504(13) 0.0645(17) 0.0583(15) 0.0050(13) 0.0244(11) -0.0045(11)
C4 0.0543(14) 0.080(2) 0.0517(15) 0.0184(13) 0.0282(12) 0.0070(12)
C5 0.0466(11) 0.0409(12) 0.0371(10) 0.0013(9) 0.0171(9) 0.0035(8)
C10 0.0516(12) 0.0413(12) 0.0426(11) 0.0017(9) 0.0252(9) 0.0022(9)
C11 0.0391(10) 0.0434(12) 0.0323(9) 0.0035(9) 0.0131(8) 0.0016(8)
C12 0.0397(10) 0.0479(13) 0.0368(10) 0.0017(9) 0.0177(8) 0.0053(9)
C13 0.0368(9) 0.0480(13) 0.0354(10) 0.0068(9) 0.0146(8) -0.0008(9)
C14 0.0428(10) 0.0412(12) 0.0374(10) 0.0044(9) 0.0136(8) 0.0018(9)
C15 0.0402(10) 0.0439(12) 0.0357(10) 0.0016(9) 0.0153(8) 0.0048(9)
C16 0.0396(10) 0.0432(12) 0.0387(10) 0.0027(9) 0.0180(8) 0.0016(8)
O2 0.0520(10) 0.0794(14) 0.0520(10) 0.0149(10) 0.0044(8) -0.0038(9)
C51 0.0422(10) 0.0353(11) 0.0392(11) 0.0034(8) 0.0157(8) -0.0011(8)
C52 0.0414(11) 0.0420(12) 0.0457(11) -0.0028(9) 0.0106(9) 0.0016(8)
C53 0.0461(12) 0.0421(13) 0.0549(14) -0.0050(10) 0.0178(10) 0.0027(9)
C54 0.0414(11) 0.0435(12) 0.0558(13) 0.0044(10) 0.0160(10) 0.0055(9)
C55 0.0393(10) 0.0459(13) 0.0439(12) 0.0044(9) 0.0147(9) -0.0009(8)
C56 0.0428(11) 0.0407(12) 0.0401(11) -0.0009(8) 0.0162(9) -0.0022(8)
O13 0.0540(9) 0.0524(10) 0.0551(10) 0.0055(8) 0.0307(8) -0.0053(7)
C17 0.0513(13) 0.0718(19) 0.0494(13) 0.0079(12) 0.0293(10) -0.0024(11)
O14 0.0632(10) 0.0398(9) 0.0486(9) 0.0041(7) 0.0201(8) -0.0019(7)
C18 0.082(2) 0.0542(17) 0.0626(17) -0.0118(13) 0.0227(15) -0.0174(14)
O15 0.0562(9) 0.0444(9) 0.0607(10) -0.0026(8) 0.0327(8) 0.0042(7)
C19 0.0480(12) 0.0601(14) 0.0441(11) -0.0076(10) 0.0226(10) 0.0001(10)
O53 0.0561(10) 0.0581(11) 0.0786(13) -0.0249(11) 0.0136(9) 0.0091(9)
C57 0.0626(17) 0.084(2) 0.097(2) -0.051(2) 0.0082(17) 0.0045(16)
O54 0.0539(10) 0.0561(11) 0.0770(13) 0.0014(10) 0.0161(9) 0.0176(8)
C58 0.083(2) 0.0523(18) 0.116(3) 0.017(2) 0.013(2) 0.0181(16)
O55 0.0451(9) 0.0673(12) 0.0507(10) -0.0025(9) 0.0063(7) 0.0046(8)
C59 0.0644(17) 0.105(3) 0.0563(17) -0.0242(18) 0.0002(13) 0.0079(17)

loop_
_atom_type_symbol
_atom_type_description
_atom_type_scat_dispersion_real
_atom_type_scat_dispersion_imag
_atom_type_scat_source
C C 0.0181 0.0091 'International Tables Vol C Tables 4.2.6.8 and 6.1.1.4'
H H 0.0000 0.0000 'International Tables Vol C Tables 4.2.6.8 and 6.1.1.4'
N N 0.0311 0.0180 'International Tables Vol C Tables 4.2.6.8 and 6.1.1.4'
O O 0.0492 0.0322 'International Tables Vol C Tables 4.2.6.8 and 6.1.1.4'

loop_
_geom_angle_atom_site_label_1
_geom_angle_atom_site_label_2
_geom_angle_atom_site_label_3
_geom_angle
C2 N1 C10 121.89(18)
C2 N1 C5 114.72(18)
C10 N1 C5 121.60(18)
O2 C2 N1 125.0(2)
O2 C2 C3 126.6(2)
N1 C2 C3 108.4(2)
C2 C3 C4 105.4(2)
C2 C3 H3A 110.7
C4 C3 H3A 110.7
C2 C3 H3B 110.7
C4 C3 H3B 110.7
H3A C3 H3B 108.8
C3 C4 C5 106.3(2)
C3 C4 H4A 110.5
C5 C4 H4A 110.5
C3 C4 H4B 110.5
C5 C4 H4B 110.5
H4A C4 H4B 108.7
N1 C5 C51 113.11(18)
N1 C5 C4 102.14(18)
C51 C5 C4 112.6(2)
N1 C5 H5 109.6
C51 C5 H5 109.6
C4 C5 H5 109.6
N1 C10 C11 113.62(18)
N1 C10 H10A 108.8
C11 C10 H10A 108.8
N1 C10 H10B 108.8
C11 C10 H10B 108.8
H10A C10 H10B 107.7
C16 C11 C12 120.4(2)
C16 C11 C10 120.88(19)
C12 C11 C10 118.57(19)
C11 C12 C13 119.56(19)
C11 C12 H12 120.2
C13 C12 H12 120.2
O13 C13 C12 124.6(2)
O13 C13 C14 114.9(2)
C12 C13 C14 120.51(19)
O14 C14 C13 119.6(2)
O14 C14 C15 121.1(2)
C13 C14 C15 119.2(2)
O15 C15 C16 124.1(2)
O15 C15 C14 115.9(2)
C16 C15 C14 120.0(2)
C15 C16 C11 120.3(2)
C15 C16 H16 119.8
C11 C16 H16 119.8
C52 C51 C56 120.5(2)
C52 C51 C5 119.7(2)
C56 C51 C5 119.65(19)
C51 C52 C53 120.3(2)
C51 C52 H52 119.9
C53 C52 H52 119.9
O53 C53 C54 116.3(2)
O53 C53 C52 124.2(2)
C54 C53 C52 119.5(2)
O54 C54 C53 120.0(2)
O54 C54 C55 119.8(2)
C53 C54 C55 120.2(2)
O55 C55 C56 125.0(2)
O55 C55 C54 114.9(2)
C56 C55 C54 120.1(2)
C51 C56 C55 119.4(2)
C51 C56 H56 120.3
C55 C56 H56 120.3
C13 O13 C17 118.0(2)
O13 C17 H17A 109.5
O13 C17 H17B 109.5
H17A C17 H17B 109.5
O13 C17 H17C 109.5
H17A C17 H17C 109.5
H17B C17 H17C 109.5
C14 O14 C18 114.9(2)
O14 C18 H18A 109.5
O14 C18 H18B 109.5
H18A C18 H18B 109.5
O14 C18 H18C 109.5
H18A C18 H18C 109.5
H18B C18 H18C 109.5
C15 O15 C19 117.60(19)
O15 C19 H19A 109.5
O15 C19 H19B 109.5
H19A C19 H19B 109.5
O15 C19 H19C 109.5
H19A C19 H19C 109.5
H19B C19 H19C 109.5
C53 O53 C57 117.5(2)
O53 C57 H57A 109.5
O53 C57 H57B 109.5
H57A C57 H57B 109.5
O53 C57 H57C 109.5
H57A C57 H57C 109.5
H57B C57 H57C 109.5
C54 O54 C58 113.6(3)
O54 C58 H58A 109.5
O54 C58 H58B 109.5
H58A C58 H58B 109.5
O54 C58 H58C 109.5
H58A C58 H58C 109.5
H58B C58 H58C 109.5
C55 O55 C59 117.7(2)
O55 C59 H59A 109.5
O55 C59 H59B 109.5
H59A C59 H59B 109.5
O55 C59 H59C 109.5
H59A C59 H59C 109.5
H59B C59 H59C 109.5

loop_
_geom_bond_atom_site_label_1
_geom_bond_atom_site_label_2
_geom_bond_distance
N1 C2 1.347(3)
N1 C10 1.457(3)
N1 C5 1.466(3)
C2 O2 1.230(3)
C2 C3 1.501(4)
C3 C4 1.505(4)
C3 H3A 0.9700
C3 H3B 0.9700
C4 C5 1.539(3)
C4 H4A 0.9700
C4 H4B 0.9700
C5 C51 1.506(3)
C5 H5 0.9800
C10 C11 1.517(3)
C10 H10A 0.9700
C10 H10B 0.9700
C11 C16 1.387(3)
C11 C12 1.389(3)
C12 C13 1.390(4)
C12 H12 0.9300
C13 O13 1.360(3)
C13 C14 1.400(3)
C14 O14 1.371(3)
C14 C15 1.400(3)
C15 O15 1.362(3)
C15 C16 1.386(3)
C16 H16 0.9300
C51 C52 1.386(3)
C51 C56 1.391(3)
C52 C53 1.393(3)
C52 H52 0.9300
C53 O53 1.358(3)
C53 C54 1.390(3)
C54 O54 1.375(3)
C54 C55 1.397(4)
C55 O55 1.355(3)
C55 C56 1.392(3)
C56 H56 0.9300
O13 C17 1.426(3)
C17 H17A 0.9600
C17 H17B 0.9600
C17 H17C 0.9600
O14 C18 1.414(3)
C18 H18A 0.9600
C18 H18B 0.9600
C18 H18C 0.9600
O15 C19 1.419(3)
C19 H19A 0.9600
C19 H19B 0.9600
C19 H19C 0.9600
O53 C57 1.416(4)
C57 H57A 0.9600
C57 H57B 0.9600
C57 H57C 0.9600
O54 C58 1.403(5)
C58 H58A 0.9600
C58 H58B 0.9600
C58 H58C 0.9600
O55 C59 1.417(4)
C59 H59A 0.9600
C59 H59B 0.9600
C59 H59C 0.9600

loop_
_geom_hbond_atom_site_label_D
_geom_hbond_atom_site_label_H
_geom_hbond_atom_site_label_A
_geom_hbond_distance_DH
_geom_hbond_distance_HA
_geom_hbond_distance_DA
_geom_hbond_angle_DHA
_geom_hbond_site_symmetry_A
C56 H56 O13 0.93 2.65 3.475(3) 148.3 2_554
C18 H18A O2 0.96 2.65 3.312(4) 126.6 2_454
C18 H18C O15 0.96 2.51 3.061(4) 116.2 .
C19 H19B O2 0.96 2.53 3.466(3) 165.0 2_554

loop_
_geom_torsion_atom_site_label_1
_geom_torsion_atom_site_label_2
_geom_torsion_atom_site_label_3
_geom_torsion_atom_site_label_4
_geom_torsion
C10 N1 C2 O2 -10.0(4)
C5 N1 C2 O2 -175.0(2)
C10 N1 C2 C3 168.6(2)
C5 N1 C2 C3 3.7(3)
O2 C2 C3 C4 -173.4(3)
N1 C2 C3 C4 8.0(3)
C2 C3 C4 C5 -15.8(3)
C2 N1 C5 C51 -134.6(2)
C10 N1 C5 C51 60.4(3)
C2 N1 C5 C4 -13.3(3)
C10 N1 C5 C4 -178.3(2)
C3 C4 C5 N1 17.2(3)
C3 C4 C5 C51 138.9(2)
C2 N1 C10 C11 -81.8(3)
C5 N1 C10 C11 82.1(2)
N1 C10 C11 C16 14.1(3)
N1 C10 C11 C12 -170.64(19)
C16 C11 C12 C13 1.1(3)
C10 C11 C12 C13 -174.2(2)
C11 C12 C13 O13 180.0(2)
C11 C12 C13 C14 -0.6(3)
O13 C13 C14 O14 -4.0(3)
C12 C13 C14 O14 176.5(2)
O13 C13 C14 C15 179.27(19)
C12 C13 C14 C15 -0.2(3)
O14 C14 C15 O15 3.2(3)
C13 C14 C15 O15 179.88(18)
O14 C14 C15 C16 -176.2(2)
C13 C14 C15 C16 0.5(3)
O15 C15 C16 C11 -179.3(2)
C14 C15 C16 C11 0.1(3)
C12 C11 C16 C15 -0.9(3)
C10 C11 C16 C15 174.4(2)
N1 C5 C51 C52 41.5(3)
C4 C5 C51 C52 -73.7(3)
N1 C5 C51 C56 -142.8(2)
C4 C5 C51 C56 102.0(2)
C56 C51 C52 C53 -0.6(4)
C5 C51 C52 C53 175.1(2)
C51 C52 C53 O53 -179.4(2)
C51 C52 C53 C54 0.3(4)
O53 C53 C54 O54 -1.9(4)
C52 C53 C54 O54 178.4(2)
O53 C53 C54 C55 179.1(2)
C52 C53 C54 C55 -0.7(4)
O54 C54 C55 O55 1.5(3)
C53 C54 C55 O55 -179.4(2)
O54 C54 C55 C56 -177.8(2)
C53 C54 C55 C56 1.3(4)
C52 C51 C56 C55 1.2(3)
C5 C51 C56 C55 -174.5(2)
O55 C55 C56 C51 179.3(2)
C54 C55 C56 C51 -1.5(3)
C12 C13 O13 C17 -6.9(3)
C14 C13 O13 C17 173.56(19)
C13 C14 O14 C18 106.7(3)
C15 C14 O14 C18 -76.7(3)
C16 C15 O15 C19 -3.7(3)
C14 C15 O15 C19 176.97(19)
C54 C53 O53 C57 -176.1(3)
C52 C53 O53 C57 3.6(5)
C53 C54 O54 C58 93.1(3)
C55 C54 O54 C58 -87.8(3)
C56 C55 O55 C59 -10.2(4)
C54 C55 O55 C59 170.5(3)
